data_4120858
loop_
_publ_author_name
'Shikha Sharma'
'Trideep Rajale'
'David B. Cordes'
'Fernando Hung-Low'
'David M. Birney'

_publ_contact_author_address
;Department of Chemistry and Biochemistry
Texas Tech University
Lubbock, TX 79409
USA
;
_publ_contact_author_email David.Birney@ttu.edu
_publ_contact_author_fax +1-806-742-1289
_publ_contact_author_name 'David M. Birney'
_publ_contact_author_phone +1-806-742-3063
_publ_section_title
;
 Experimental and Computational Studies on the [3,3]- and
 [3,5]-Sigmatropic Rearrangements of Acetoxycyclohexadienones: A Non-ionic
 Mechanism for Acyl Migration
;
_journal_name_full 'Journal of the American Chemical Society'
_journal_page_first 14438
_journal_page_last 14447
_journal_paper_doi 10.1021/ja4077364
_journal_volume 135
_journal_year 2013
_chemical_formula_moiety 'C10 H10 O5'
_chemical_formula_sum 'C10 H10 O5'
_chemical_formula_weight 210.18
_chemical_name_systematic
; 
 ? 
;
_space_group_IT_number 33
_symmetry_cell_setting orthorhombic
_symmetry_space_group_name_Hall 'P 2c -2n'
_symmetry_space_group_name_H-M 'P n a 21'
_atom_sites_solution_hydrogens geom
_atom_sites_solution_primary direct
_atom_sites_solution_secondary difmap
_cell_angle_alpha 90.00
_cell_angle_beta 90.00
_cell_angle_gamma 90.00
_cell_formula_units_Z 4
_cell_length_a 7.1097(11)
_cell_length_b 11.5996(18)
_cell_length_c 12.0357(18)
_cell_measurement_reflns_used 2072
_cell_measurement_temperature 173(2)
_cell_measurement_theta_max 27.5
_cell_measurement_theta_min 1.7
_cell_volume 992.6(3)
_computing_cell_refinement 'CrystalClear-SM Expert 2.0 (Rigaku, 2010)'
_computing_data_collection 'CrystalClear-SM Expert 2.0 (Rigaku, 2010)'
_computing_data_reduction 'CrystalClear-SM Expert 2.0 (Rigaku, 2010)'
_computing_molecular_graphics 'Bruker SHELXTL'
_computing_publication_material 'Bruker SHELXTL'
_computing_structure_refinement 'SHELXL-97 (Sheldrick, 2008)'
_computing_structure_solution 'SHELXS-97 (Sheldrick, 2008)'
_diffrn_ambient_temperature 173(2)
_diffrn_detector_area_resol_mean 13.6612
_diffrn_measured_fraction_theta_full 1.000
_diffrn_measured_fraction_theta_max 1.000
_diffrn_measurement_device_type 'Rigaku SCX-Mini CCD'
_diffrn_measurement_method '\w scans'
_diffrn_radiation_monochromator graphite
_diffrn_radiation_source 'fine-focus sealed tube'
_diffrn_radiation_type MoK\a
_diffrn_radiation_wavelength 0.71073
_diffrn_reflns_av_R_equivalents 0.0370
_diffrn_reflns_av_sigmaI/netI 0.0279
_diffrn_reflns_limit_h_max 9
_diffrn_reflns_limit_h_min -9
_diffrn_reflns_limit_k_max 15
_diffrn_reflns_limit_k_min -15
_diffrn_reflns_limit_l_max 15
_diffrn_reflns_limit_l_min -15
_diffrn_reflns_number 9685
_diffrn_reflns_theta_full 25.00
_diffrn_reflns_theta_max 27.51
_diffrn_reflns_theta_min 2.44
_exptl_absorpt_coefficient_mu 0.114
_exptl_absorpt_correction_T_max 0.9864
_exptl_absorpt_correction_T_min 0.9731
_exptl_absorpt_correction_type multi-scan
_exptl_absorpt_process_details 'Jacobson, R. (1998) Private communication'
_exptl_crystal_colour Colorless
_exptl_crystal_density_diffrn 1.406
_exptl_crystal_description Prism
_exptl_crystal_F_000 440
_exptl_crystal_size_max 0.24
_exptl_crystal_size_mid 0.15
_exptl_crystal_size_min 0.12
_refine_diff_density_max 0.171
_refine_diff_density_min -0.178
_refine_diff_density_rms 0.042
_refine_ls_extinction_method none
_refine_ls_goodness_of_fit_ref 1.086
_refine_ls_hydrogen_treatment constr
_refine_ls_matrix_type full
_refine_ls_number_parameters 138
_refine_ls_number_reflns 2278
_refine_ls_number_restraints 1
_refine_ls_restrained_S_all 1.085
_refine_ls_R_factor_all 0.0507
_refine_ls_R_factor_gt 0.0445
_refine_ls_shift/su_max 0.000
_refine_ls_shift/su_mean 0.000
_refine_ls_structure_factor_coef Fsqd
_refine_ls_weighting_details 'calc w=1/[\s^2^(Fo^2^)+(0.0561P)^2^+0.1103P] where P=(Fo^2^+2Fc^2^)/3'
_refine_ls_weighting_scheme calc
_refine_ls_wR_factor_gt 0.1014
_refine_ls_wR_factor_ref 0.1064
_reflns_number_gt 2063
_reflns_number_total 2278
_reflns_threshold_expression >2sigma(I)
_cod_data_source_file ja4077364_si_001_1.cif
_cod_data_source_block 10
_cod_database_code 4120858

loop_
_symmetry_equiv_pos_as_xyz
'x, y, z'
'-x, -y, z+1/2'
'x+1/2, -y+1/2, z'
'-x+1/2, y+1/2, z+1/2'

loop_
_atom_site_label
_atom_site_type_symbol
_atom_site_fract_x
_atom_site_fract_y
_atom_site_fract_z
_atom_site_U_iso_or_equiv
_atom_site_adp_type
_atom_site_occupancy
_atom_site_symmetry_multiplicity
_atom_site_calc_flag
_atom_site_refinement_flags
O1 O 0.2377(2) 0.52602(13) 0.91764(14) 0.0362(4) Uani 1 1 d .
O2 O -0.0732(2) 0.60036(12) 0.78732(12) 0.0317(3) Uani 1 1 d .
O3 O -0.1940(2) 0.46477(12) 0.89948(14) 0.0372(4) Uani 1 1 d .
O4 O 0.18753(19) 0.59986(11) 0.69275(12) 0.0295(3) Uani 1 1 d .
O5 O 0.4082(2) 0.46249(12) 0.68012(13) 0.0388(4) Uani 1 1 d .
C1 C 0.1682(3) 0.46258(16) 0.84790(17) 0.0258(4) Uani 1 1 d .
C2 C 0.0646(3) 0.51938(16) 0.74815(17) 0.0268(4) Uani 1 1 d .
C3 C -0.0196(3) 0.43726(18) 0.66679(18) 0.0318(4) Uani 1 1 d .
H3A H -0.0856 0.4665 0.6042 0.038 Uiso 1 1 calc R
C4 C -0.0041(3) 0.32386(18) 0.6802(2) 0.0357(5) Uani 1 1 d .
H4A H -0.0578 0.2742 0.6260 0.043 Uiso 1 1 calc R
C5 C 0.0923(3) 0.27311(17) 0.77502(19) 0.0350(5) Uani 1 1 d .
H5A H 0.0970 0.1916 0.7818 0.042 Uiso 1 1 calc R
C6 C 0.1740(3) 0.33776(17) 0.85244(19) 0.0305(4) Uani 1 1 d .
H6A H 0.2378 0.3012 0.9122 0.037 Uiso 1 1 calc R
C7 C -0.1974(3) 0.56236(18) 0.86565(18) 0.0300(4) Uani 1 1 d .
C8 C -0.3264(3) 0.65555(19) 0.9019(2) 0.0384(5) Uani 1 1 d .
H8A H -0.4372 0.6216 0.9377 0.058 Uiso 1 1 calc R
H8B H -0.3660 0.7007 0.8372 0.058 Uiso 1 1 calc R
H8C H -0.2614 0.7059 0.9548 0.058 Uiso 1 1 calc R
C9 C 0.3584(3) 0.55910(17) 0.66081(18) 0.0284(4) Uani 1 1 d .
C10 C 0.4696(3) 0.64849(19) 0.60044(19) 0.0348(5) Uani 1 1 d .
H10A H 0.6039 0.6302 0.6058 0.052 Uiso 1 1 calc R
H10B H 0.4461 0.7242 0.6337 0.052 Uiso 1 1 calc R
H10C H 0.4319 0.6497 0.5221 0.052 Uiso 1 1 calc R

loop_
_atom_site_aniso_label
_atom_site_aniso_U_11
_atom_site_aniso_U_22
_atom_site_aniso_U_33
_atom_site_aniso_U_23
_atom_site_aniso_U_13
_atom_site_aniso_U_12
O1 0.0359(8) 0.0423(9) 0.0305(8) -0.0041(7) -0.0019(7) -0.0062(6)
O2 0.0298(8) 0.0287(7) 0.0366(8) 0.0038(6) 0.0066(7) 0.0048(6)
O3 0.0374(8) 0.0337(8) 0.0407(9) 0.0038(7) 0.0092(7) -0.0013(6)
O4 0.0313(7) 0.0253(7) 0.0319(7) 0.0054(6) 0.0083(6) 0.0012(5)
O5 0.0360(8) 0.0323(8) 0.0481(10) 0.0096(7) 0.0114(7) 0.0059(6)
C1 0.0234(9) 0.0302(10) 0.0238(10) 0.0015(8) 0.0040(8) -0.0011(7)
C2 0.0264(10) 0.0238(9) 0.0301(10) 0.0048(9) 0.0056(8) -0.0007(8)
C3 0.0272(10) 0.0429(12) 0.0252(10) 0.0005(10) 0.0010(9) -0.0009(9)
C4 0.0331(11) 0.0367(11) 0.0372(12) -0.0114(10) 0.0031(9) -0.0057(9)
C5 0.0315(11) 0.0237(10) 0.0500(14) 0.0020(10) 0.0087(10) -0.0014(8)
C6 0.0293(10) 0.0269(10) 0.0352(11) 0.0084(9) 0.0016(9) 0.0020(8)
C7 0.0245(10) 0.0356(11) 0.0298(10) 0.0001(9) 0.0002(8) -0.0021(8)
C8 0.0341(11) 0.0364(12) 0.0448(12) -0.0005(11) 0.0095(10) 0.0055(9)
C9 0.0308(10) 0.0306(10) 0.0238(9) -0.0003(9) 0.0029(9) 0.0031(8)
C10 0.0362(12) 0.0327(11) 0.0356(11) 0.0057(9) 0.0053(9) -0.0036(9)

loop_
_atom_type_symbol
_atom_type_description
_atom_type_scat_dispersion_real
_atom_type_scat_dispersion_imag
_atom_type_scat_source
C C 0.0033 0.0016 'International Tables Vol C Tables 4.2.6.8 and 6.1.1.4'
H H 0.0000 0.0000 'International Tables Vol C Tables 4.2.6.8 and 6.1.1.4'
O O 0.0106 0.0060 'International Tables Vol C Tables 4.2.6.8 and 6.1.1.4'

loop_
_geom_angle_atom_site_label_1
_geom_angle_atom_site_label_2
_geom_angle_atom_site_label_3
_geom_angle
C7 O2 C2 117.18(15)
C9 O4 C2 116.57(15)
O1 C1 C6 124.37(19)
O1 C1 C2 117.86(16)
C6 C1 C2 117.77(17)
O2 C2 O4 98.15(13)
O2 C2 C3 111.04(16)
O4 C2 C3 110.68(17)
O2 C2 C1 110.28(16)
O4 C2 C1 110.14(16)
C3 C2 C1 115.25(15)
C4 C3 C2 121.22(19)
C4 C3 H3A 119.4
C2 C3 H3A 119.4
C3 C4 C5 122.3(2)
C3 C4 H4A 118.8
C5 C4 H4A 118.8
C6 C5 C4 121.80(18)
C6 C5 H5A 119.1
C4 C5 H5A 119.1
C5 C6 C1 121.63(19)
C5 C6 H6A 119.2
C1 C6 H6A 119.2
O3 C7 O2 121.64(18)
O3 C7 C8 126.75(19)
O2 C7 C8 111.60(18)
C7 C8 H8A 109.5
C7 C8 H8B 109.5
H8A C8 H8B 109.5
C7 C8 H8C 109.5
H8A C8 H8C 109.5
H8B C8 H8C 109.5
O5 C9 O4 122.32(18)
O5 C9 C10 125.99(19)
O4 C9 C10 111.68(17)
C9 C10 H10A 109.5
C9 C10 H10B 109.5
H10A C10 H10B 109.5
C9 C10 H10C 109.5
H10A C10 H10C 109.5
H10B C10 H10C 109.5

loop_
_geom_bond_atom_site_label_1
_geom_bond_atom_site_label_2
_geom_bond_distance
O1 C1 1.221(3)
O2 C7 1.365(3)
O2 C2 1.437(2)
O3 C7 1.203(2)
O4 C9 1.359(2)
O4 C2 1.442(2)
O5 C9 1.198(2)
C1 C6 1.450(3)
C1 C2 1.555(3)
C2 C3 1.492(3)
C3 C4 1.330(3)
C3 H3A 0.9500
C4 C5 1.455(3)
C4 H4A 0.9500
C5 C6 1.330(3)
C5 H5A 0.9500
C6 H6A 0.9500
C7 C8 1.483(3)
C8 H8A 0.9800
C8 H8B 0.9800
C8 H8C 0.9800
C9 C10 1.493(3)
C10 H10A 0.9800
C10 H10B 0.9800
C10 H10C 0.9800

loop_
_geom_torsion_atom_site_label_1
_geom_torsion_atom_site_label_2
_geom_torsion_atom_site_label_3
_geom_torsion_atom_site_label_4
_geom_torsion
C7 O2 C2 O4 -166.34(17)
C7 O2 C2 C3 77.7(2)
C7 O2 C2 C1 -51.3(2)
C9 O4 C2 O2 168.09(16)
C9 O4 C2 C3 -75.7(2)
C9 O4 C2 C1 52.9(2)
O1 C1 C2 O2 -52.4(2)
C6 C1 C2 O2 126.93(18)
O1 C1 C2 O4 54.8(2)
C6 C1 C2 O4 -125.83(18)
O1 C1 C2 C3 -179.13(17)
C6 C1 C2 C3 0.2(3)
O2 C2 C3 C4 -126.73(19)
O4 C2 C3 C4 125.4(2)
C1 C2 C3 C4 -0.4(3)
C2 C3 C4 C5 1.0(3)
C3 C4 C5 C6 -1.5(3)
C4 C5 C6 C1 1.3(3)
O1 C1 C6 C5 178.6(2)
C2 C1 C6 C5 -0.7(3)
C2 O2 C7 O3 -1.1(3)
C2 O2 C7 C8 177.72(17)
C2 O4 C9 O5 -2.2(3)
C2 O4 C9 C10 177.65(17)
